data_1504785
loop_
_publ_author_name
'Liu, Peng'
'Wong, Ella Lai-Ming'
'Yuen, Angella Wing-Hoi'
'Che, Chi-Ming'

_publ_section_title
;
 Highly efficient alkene epoxidation and aziridination catalyzed by
 iron(II) salt +
 4,4',4''-trichloro-2,2':6',2''-terpyridine/4,4''-dichloro-4'-O-PEG-OCH3-2,2':6',2''-terpyridine.
;
_journal_issue 15
_journal_name_full 'Organic letters'
_journal_page_first 3275
_journal_page_last 3278
_journal_paper_doi 10.1021/ol801157m
_journal_volume 10
_journal_year 2008
_chemical_formula_moiety 'C30 H30 Cl3 Fe1'
_chemical_formula_sum 'C30 H16 Cl8 Fe N6 O8'
_chemical_formula_weight 927.94
_chemical_name_systematic
;
 ?
;
_space_group_IT_number 2
_symmetry_cell_setting triclinic
_symmetry_space_group_name_Hall '-P 1'
_symmetry_space_group_name_H-M 'P -1'
_atom_sites_solution_hydrogens geom
_atom_sites_solution_primary direct
_atom_sites_solution_secondary difmap
_audit_creation_method SHELXL-97
_cell_angle_alpha 99.01(3)
_cell_angle_beta 98.39(3)
_cell_angle_gamma 90.87(3)
_cell_formula_units_Z 2
_cell_length_a 9.931(2)
_cell_length_b 9.983(2)
_cell_length_c 18.837(4)
_cell_measurement_reflns_used 0
_cell_measurement_temperature 301(2)
_cell_measurement_theta_max 0
_cell_measurement_theta_min 0
_cell_volume 1823.4(7)
_computing_molecular_graphics 'Ortep-3 for Windows (Farrugia, 1997)'
_computing_publication_material 'WinGX publication routines (Farrugia, 1999)'
_computing_structure_refinement 'SHELXL-97 (Sheldrick, 1997)'
_computing_structure_solution 'SHELXS-97 (Sheldrick, 1997)'
_diffrn_ambient_temperature 301(2)
_diffrn_measured_fraction_theta_full 0.699
_diffrn_measured_fraction_theta_max 0.699
_diffrn_radiation_monochromator graphite
_diffrn_radiation_source 'fine-focus sealed tube'
_diffrn_radiation_type MoK\a
_diffrn_radiation_wavelength 0.71073
_diffrn_reflns_av_R_equivalents 0.0356
_diffrn_reflns_av_sigmaI/netI 0.1186
_diffrn_reflns_limit_h_max 11
_diffrn_reflns_limit_h_min -11
_diffrn_reflns_limit_k_max 11
_diffrn_reflns_limit_k_min -11
_diffrn_reflns_limit_l_max 22
_diffrn_reflns_limit_l_min -21
_diffrn_reflns_number 9022
_diffrn_reflns_theta_full 25.51
_diffrn_reflns_theta_max 25.51
_diffrn_reflns_theta_min 2.07
_exptl_absorpt_coefficient_mu 1.058
_exptl_absorpt_correction_type none
_exptl_crystal_colour red
_exptl_crystal_density_diffrn 1.690
_exptl_crystal_density_method 'not measured'
_exptl_crystal_description prism
_exptl_crystal_F_000 928
_exptl_crystal_size_max 0.5
_exptl_crystal_size_mid 0.2
_exptl_crystal_size_min 0.05
_refine_diff_density_max 0.958
_refine_diff_density_min -0.231
_refine_diff_density_rms 0.069
_refine_ls_extinction_method none
_refine_ls_goodness_of_fit_ref 0.916
_refine_ls_hydrogen_treatment constr
_refine_ls_matrix_type full
_refine_ls_number_parameters 534
_refine_ls_number_reflns 4747
_refine_ls_number_restraints 118
_refine_ls_restrained_S_all 0.956
_refine_ls_R_factor_all 0.0838
_refine_ls_R_factor_gt 0.0444
_refine_ls_shift/su_max 0.001
_refine_ls_shift/su_mean 0.000
_refine_ls_structure_factor_coef Fsqd
_refine_ls_weighting_details 'calc w=1/[\s^2^(Fo^2^)+(0.0392P)^2^+0.0000P] where P=(Fo^2^+2Fc^2^)/3'
_refine_ls_weighting_scheme calc
_refine_ls_wR_factor_gt 0.1098
_refine_ls_wR_factor_ref 0.1171
_reflns_number_gt 2648
_reflns_number_total 4747
_reflns_threshold_expression >2sigma(I)
_cod_data_source_file ol801157m-file003.cif
_cod_data_source_block mar1656
_cod_original_cell_volume 1823.4(6)
_cod_database_code 1504785

loop_
_symmetry_equiv_pos_as_xyz
'x, y, z'
'-x, -y, -z'

loop_
_atom_site_label
_atom_site_type_symbol
_atom_site_fract_x
_atom_site_fract_y
_atom_site_fract_z
_atom_site_U_iso_or_equiv
_atom_site_adp_type
_atom_site_occupancy
_atom_site_symmetry_multiplicity
_atom_site_calc_flag
_atom_site_refinement_flags
_atom_site_disorder_assembly
_atom_site_disorder_group
Fe1 Fe 0.23300(7) 0.27533(7) 0.25593(4) 0.0389(3) Uani 1 1 d . . .
Cl1 Cl 0.00797(17) -0.31776(14) 0.28435(10) 0.0751(6) Uani 1 1 d . . .
Cl2 Cl 0.23435(19) 0.31129(16) 0.59401(9) 0.0782(6) Uani 1 1 d . . .
Cl3 Cl 0.46775(18) 0.88618(15) 0.38916(11) 0.0866(6) Uani 1 1 d . . .
Cl4 Cl 0.78796(17) 0.02230(19) 0.16456(12) 0.0963(7) Uani 1 1 d . . .
Cl5 Cl 0.18198(18) 0.31918(17) -0.07758(9) 0.0779(5) Uani 1 1 d . . .
Cl6 Cl -0.37425(15) 0.48501(17) 0.18032(13) 0.0978(7) Uani 1 1 d . . .
N1 N 0.1689(4) 0.0905(4) 0.2575(2) 0.0382(11) Uani 1 1 d . . .
N2 N 0.2485(4) 0.2818(4) 0.3572(2) 0.0378(11) Uani 1 1 d . . .
N3 N 0.3061(4) 0.4658(4) 0.2882(3) 0.0408(11) Uani 1 1 d . . .
N4 N 0.4117(4) 0.2066(4) 0.2366(3) 0.0402(11) Uani 1 1 d . . .
N5 N 0.2141(4) 0.2754(4) 0.1556(2) 0.0369(11) Uani 1 1 d . . .
N6 N 0.0434(4) 0.3336(4) 0.2403(3) 0.0381(11) Uani 1 1 d . . .
C1 C 0.1372(5) -0.0095(5) 0.2005(3) 0.0455(15) Uani 1 1 d . . .
H1 H 0.1472 0.0085 0.1545 0.055 Uiso 1 1 calc R . .
C2 C 0.0909(5) -0.1369(5) 0.2065(3) 0.0471(15) Uani 1 1 d . . .
H2 H 0.0726 -0.2049 0.1662 0.057 Uiso 1 1 calc R . .
C3 C 0.0727(5) -0.1598(5) 0.2743(4) 0.0473(16) Uani 1 1 d . . .
C4 C 0.1065(5) -0.0634(5) 0.3348(3) 0.0463(15) Uani 1 1 d . . .
H4 H 0.0964 -0.0807 0.3809 0.056 Uiso 1 1 calc R . .
C5 C 0.1562(5) 0.0606(5) 0.3243(3) 0.0401(14) Uani 1 1 d . . .
C6 C 0.2024(5) 0.1734(5) 0.3832(3) 0.0396(14) Uani 1 1 d . . .
C7 C 0.2007(5) 0.1786(6) 0.4560(3) 0.0502(16) Uani 1 1 d . . .
H7 H 0.1714 0.1035 0.4740 0.060 Uiso 1 1 calc R . .
C8 C 0.2435(6) 0.2985(6) 0.5023(3) 0.0516(16) Uani 1 1 d . . .
C9 C 0.2874(5) 0.4082(6) 0.4753(3) 0.0546(17) Uani 1 1 d . . .
H9 H 0.3159 0.4887 0.5064 0.066 Uiso 1 1 calc R . .
C10 C 0.2889(5) 0.3981(5) 0.4016(3) 0.0451(15) Uani 1 1 d . . .
C11 C 0.3266(5) 0.5041(5) 0.3610(3) 0.0427(14) Uani 1 1 d . . .
C12 C 0.3772(6) 0.6346(6) 0.3932(3) 0.0561(16) Uani 1 1 d . . .
H12 H 0.3911 0.6592 0.4435 0.067 Uiso 1 1 calc R . .
C13 C 0.4061(6) 0.7253(6) 0.3495(4) 0.0555(17) Uani 1 1 d . . .
C14 C 0.3848(5) 0.6881(6) 0.2762(4) 0.0548(17) Uani 1 1 d . . .
H14 H 0.4034 0.7490 0.2459 0.066 Uiso 1 1 calc R . .
C15 C 0.3352(5) 0.5584(6) 0.2477(3) 0.0480(15) Uani 1 1 d . . .
H15 H 0.3210 0.5335 0.1974 0.058 Uiso 1 1 calc R . .
C16 C 0.5095(6) 0.1613(5) 0.2838(3) 0.0521(16) Uani 1 1 d . . .
H16 H 0.4981 0.1702 0.3324 0.063 Uiso 1 1 calc R . .
C17 C 0.6251(6) 0.1025(6) 0.2633(4) 0.0600(17) Uani 1 1 d . . .
H17 H 0.6902 0.0725 0.2974 0.072 Uiso 1 1 calc R . .
C18 C 0.6425(6) 0.0890(6) 0.1924(4) 0.0584(18) Uani 1 1 d . . .
C19 C 0.5457(5) 0.1342(5) 0.1419(3) 0.0495(16) Uani 1 1 d . . .
H19 H 0.5571 0.1267 0.0933 0.059 Uiso 1 1 calc R . .
C20 C 0.4307(5) 0.1915(5) 0.1665(3) 0.0405(14) Uani 1 1 d . . .
C21 C 0.3172(5) 0.2399(5) 0.1184(3) 0.0421(14) Uani 1 1 d . . .
C22 C 0.3099(6) 0.2530(5) 0.0463(3) 0.0486(15) Uani 1 1 d . . .
H22 H 0.3828 0.2310 0.0214 0.058 Uiso 1 1 calc R . .
C23 C 0.1928(6) 0.2991(5) 0.0120(3) 0.0462(15) Uani 1 1 d . . .
C24 C 0.0831(6) 0.3317(5) 0.0482(3) 0.0500(16) Uani 1 1 d . . .
H24 H 0.0030 0.3615 0.0246 0.060 Uiso 1 1 calc R . .
C25 C 0.0970(6) 0.3184(5) 0.1208(3) 0.0437(15) Uani 1 1 d . . .
C26 C -0.0031(5) 0.3483(5) 0.1711(4) 0.0428(15) Uani 1 1 d . . .
C27 C -0.1340(6) 0.3892(5) 0.1498(3) 0.0539(16) Uani 1 1 d . . .
H27 H -0.1653 0.3964 0.1016 0.065 Uiso 1 1 calc R . .
C28 C -0.2163(6) 0.4191(5) 0.2039(5) 0.0603(19) Uani 1 1 d . . .
C29 C -0.1705(7) 0.3979(5) 0.2732(4) 0.0608(19) Uani 1 1 d . . .
H29 H -0.2273 0.4121 0.3086 0.073 Uiso 1 1 calc R . .
C30 C -0.0410(6) 0.3560(5) 0.2903(3) 0.0490(16) Uani 1 1 d . . .
H30 H -0.0106 0.3427 0.3377 0.059 Uiso 1 1 calc R . .
Cl7 Cl 0.3187(2) 0.7591(3) 0.05827(12) 0.0972(7) Uani 1 1 d D . .
Cl8 Cl -0.1868(2) 0.2058(2) 0.45421(11) 0.0773(6) Uani 1 1 d D . .
O1 O 0.3919(13) 0.7263(16) 0.0058(6) 0.282(11) Uani 0.766(15) 1 d PD A 1
O2 O 0.2260(10) 0.6583(9) 0.0648(5) 0.153(5) Uani 0.766(15) 1 d PD A 1
O3 O 0.2317(15) 0.8682(13) 0.0389(6) 0.232(7) Uani 0.766(15) 1 d PD A 1
O4 O 0.3888(8) 0.8126(11) 0.1258(4) 0.166(5) Uani 0.766(15) 1 d PD A 1
O5 O -0.1185(17) 0.159(2) 0.3976(8) 0.101(9) Uani 0.427(16) 1 d PD B 1
O6 O -0.243(3) 0.103(2) 0.4804(19) 0.31(2) Uani 0.427(16) 1 d PD B 1
O7 O -0.107(2) 0.291(3) 0.5068(15) 0.24(2) Uani 0.427(16) 1 d PD B 1
O8 O -0.2948(18) 0.2830(19) 0.4271(11) 0.102(9) Uani 0.427(16) 1 d PD B 1
O5' O -0.1453(19) 0.0980(19) 0.4080(10) 0.208(13) Uani 0.573(16) 1 d PD B 2
O6' O -0.1395(14) 0.1958(18) 0.5237(5) 0.137(8) Uani 0.573(16) 1 d PD B 2
O7' O -0.133(2) 0.3204(15) 0.4387(11) 0.207(12) Uani 0.573(16) 1 d PD B 2
O8' O -0.3258(10) 0.207(2) 0.4448(9) 0.152(10) Uani 0.573(16) 1 d PD B 2
O1' O 0.362(3) 0.724(2) -0.0115(10) 0.080(10) Uiso 0.234(15) 1 d PD A 2
O3' O 0.395(3) 0.873(3) 0.0925(17) 0.24(3) Uiso 0.234(15) 1 d PD A 2
O4' O 0.1858(15) 0.778(3) 0.0497(13) 0.101(11) Uiso 0.234(15) 1 d PD A 2
O2' O 0.359(4) 0.651(3) 0.0941(14) 0.197(19) Uiso 0.234(15) 1 d PD A 2

loop_
_atom_site_aniso_label
_atom_site_aniso_U_11
_atom_site_aniso_U_22
_atom_site_aniso_U_33
_atom_site_aniso_U_23
_atom_site_aniso_U_13
_atom_site_aniso_U_12
Fe1 0.0401(5) 0.0348(4) 0.0443(6) 0.0074(4) 0.0131(4) 0.0025(4)
Cl1 0.0919(12) 0.0391(9) 0.0978(15) 0.0031(9) 0.0363(11) -0.0181(9)
Cl2 0.1159(15) 0.0789(12) 0.0403(11) 0.0031(9) 0.0203(10) 0.0043(11)
Cl3 0.0885(13) 0.0398(9) 0.1274(18) 0.0068(10) 0.0113(12) -0.0166(9)
Cl4 0.0570(11) 0.0977(14) 0.1364(19) 0.0095(12) 0.0273(11) 0.0391(10)
Cl5 0.1004(13) 0.0895(13) 0.0462(12) 0.0208(9) 0.0074(10) 0.0119(11)
Cl6 0.0432(10) 0.0754(12) 0.181(2) 0.0239(13) 0.0315(12) 0.0192(9)
N1 0.041(3) 0.036(3) 0.037(3) 0.002(2) 0.011(2) 0.006(2)
N2 0.051(3) 0.032(3) 0.031(3) 0.000(2) 0.012(2) -0.002(2)
N3 0.040(3) 0.036(3) 0.050(4) 0.011(3) 0.015(2) 0.001(2)
N4 0.037(3) 0.041(3) 0.043(3) 0.012(2) 0.005(3) 0.002(2)
N5 0.031(3) 0.040(3) 0.043(3) 0.014(2) 0.009(2) 0.006(2)
N6 0.040(3) 0.031(2) 0.046(3) 0.007(2) 0.014(3) -0.003(2)
C1 0.048(3) 0.046(4) 0.044(4) 0.006(3) 0.010(3) 0.004(3)
C2 0.049(4) 0.032(3) 0.057(5) -0.005(3) 0.011(3) -0.005(3)
C3 0.044(3) 0.027(3) 0.074(5) 0.007(3) 0.021(3) 0.001(3)
C4 0.059(4) 0.034(3) 0.049(4) 0.005(3) 0.017(3) 0.001(3)
C5 0.042(3) 0.037(3) 0.042(4) 0.006(3) 0.011(3) 0.004(3)
C6 0.051(3) 0.036(3) 0.034(4) 0.006(3) 0.014(3) -0.003(3)
C7 0.058(4) 0.043(4) 0.052(5) 0.010(3) 0.015(3) -0.001(3)
C8 0.062(4) 0.051(4) 0.043(4) 0.005(3) 0.014(3) 0.004(3)
C9 0.063(4) 0.042(4) 0.053(5) -0.011(3) 0.008(3) -0.005(3)
C10 0.054(4) 0.042(4) 0.037(4) -0.004(3) 0.007(3) 0.000(3)
C11 0.045(3) 0.033(3) 0.052(5) 0.007(3) 0.013(3) -0.001(3)
C12 0.056(4) 0.046(4) 0.063(5) 0.001(3) 0.007(3) 0.002(3)
C13 0.049(4) 0.038(4) 0.083(6) 0.017(4) 0.015(4) -0.004(3)
C14 0.051(4) 0.044(4) 0.076(6) 0.022(4) 0.021(4) -0.001(3)
C15 0.040(3) 0.054(4) 0.055(4) 0.017(3) 0.017(3) 0.002(3)
C16 0.054(4) 0.054(4) 0.047(4) 0.011(3) 0.001(4) -0.006(3)
C17 0.041(4) 0.064(4) 0.075(6) 0.014(4) 0.003(4) 0.018(3)
C18 0.036(4) 0.049(4) 0.090(6) 0.009(4) 0.013(4) 0.012(3)
C19 0.041(4) 0.049(4) 0.058(4) -0.001(3) 0.018(3) 0.005(3)
C20 0.040(4) 0.042(3) 0.042(4) 0.011(3) 0.011(3) 0.004(3)
C21 0.042(4) 0.044(3) 0.044(4) 0.008(3) 0.017(3) 0.007(3)
C22 0.048(4) 0.055(4) 0.046(5) 0.009(3) 0.018(3) 0.011(3)
C23 0.058(4) 0.046(3) 0.035(4) 0.009(3) 0.008(3) 0.001(3)
C24 0.052(4) 0.044(4) 0.053(5) 0.012(3) 0.000(4) 0.011(3)
C25 0.046(4) 0.037(3) 0.050(5) 0.009(3) 0.009(3) -0.001(3)
C26 0.032(3) 0.033(3) 0.065(5) 0.010(3) 0.011(3) 0.007(3)
C27 0.046(4) 0.044(4) 0.071(5) 0.011(3) 0.008(4) 0.001(3)
C28 0.033(4) 0.034(3) 0.117(7) 0.005(4) 0.028(4) 0.006(3)
C29 0.063(5) 0.039(4) 0.090(6) 0.006(4) 0.046(4) -0.004(3)
C30 0.044(4) 0.037(3) 0.071(5) 0.008(3) 0.026(4) 0.001(3)
Cl7 0.0821(14) 0.135(2) 0.0739(17) 0.0087(14) 0.0212(13) -0.0090(15)
Cl8 0.0867(16) 0.0862(15) 0.0604(15) 0.0175(12) 0.0080(12) 0.0151(12)
O1 0.202(14) 0.53(3) 0.144(11) 0.045(13) 0.143(12) 0.027(14)
O2 0.132(8) 0.147(9) 0.180(9) 0.028(6) 0.033(6) -0.066(7)
O3 0.326(17) 0.210(13) 0.181(12) 0.095(10) 0.024(11) 0.100(12)
O4 0.174(9) 0.232(12) 0.071(6) 0.028(7) -0.041(6) -0.090(8)
O5 0.057(9) 0.21(3) 0.048(10) 0.029(12) 0.033(7) 0.017(11)
O6 0.34(4) 0.21(3) 0.53(6) 0.28(4) 0.29(4) 0.14(3)
O7 0.15(2) 0.21(3) 0.28(4) -0.13(3) -0.12(3) 0.04(2)
O8 0.123(19) 0.096(12) 0.074(12) -0.004(9) -0.013(11) 0.071(12)
O5' 0.19(2) 0.151(15) 0.23(2) -0.085(14) -0.015(16) 0.111(15)
O6' 0.129(11) 0.25(2) 0.041(8) 0.073(11) -0.024(7) -0.024(12)
O7' 0.28(3) 0.141(14) 0.27(2) 0.149(16) 0.17(2) 0.089(15)
O8' 0.070(8) 0.29(3) 0.073(11) -0.036(14) -0.008(7) 0.024(12)

loop_
_atom_type_symbol
_atom_type_description
_atom_type_scat_dispersion_real
_atom_type_scat_dispersion_imag
_atom_type_scat_source
Fe Fe 0.3463 0.8444 'International Tables Vol C Tables 4.2.6.8 and 6.1.1.4'
Cl Cl 0.1484 0.1585 'International Tables Vol C Tables 4.2.6.8 and 6.1.1.4'
N N 0.0061 0.0033 'International Tables Vol C Tables 4.2.6.8 and 6.1.1.4'
C C 0.0033 0.0016 'International Tables Vol C Tables 4.2.6.8 and 6.1.1.4'
O O 0.0106 0.0060 'International Tables Vol C Tables 4.2.6.8 and 6.1.1.4'
H H 0.0000 0.0000 'International Tables Vol C Tables 4.2.6.8 and 6.1.1.4'

loop_
_geom_angle_atom_site_label_1
_geom_angle_atom_site_label_2
_geom_angle_atom_site_label_3
_geom_angle
N5 Fe1 N2 177.75(18)
N5 Fe1 N1 100.52(18)
N2 Fe1 N1 81.01(19)
N5 Fe1 N6 81.3(2)
N2 Fe1 N6 97.06(19)
N1 Fe1 N6 90.56(16)
N5 Fe1 N4 80.2(2)
N2 Fe1 N4 101.53(19)
N1 Fe1 N4 89.65(16)
N6 Fe1 N4 161.2(2)
N5 Fe1 N3 97.68(19)
N2 Fe1 N3 80.80(19)
N1 Fe1 N3 161.8(2)
N6 Fe1 N3 92.36(16)
N4 Fe1 N3 93.28(16)
C1 N1 C5 117.1(5)
C1 N1 Fe1 127.3(4)
C5 N1 Fe1 115.6(4)
C10 N2 C6 121.0(5)
C10 N2 Fe1 119.6(4)
C6 N2 Fe1 118.9(3)
C15 N3 C11 117.2(4)
C15 N3 Fe1 128.8(4)
C11 N3 Fe1 113.9(3)
C20 N4 C16 117.1(5)
C20 N4 Fe1 115.1(4)
C16 N4 Fe1 127.4(4)
C21 N5 C25 119.8(5)
C21 N5 Fe1 120.8(4)
C25 N5 Fe1 119.3(4)
C30 N6 C26 118.9(5)
C30 N6 Fe1 126.8(4)
C26 N6 Fe1 114.3(3)
N1 C1 C2 123.4(5)
C3 C2 C1 117.3(5)
C2 C3 C4 122.1(5)
C2 C3 Cl1 119.1(5)
C4 C3 Cl1 118.8(5)
C3 C4 C5 116.9(5)
N1 C5 C4 123.1(5)
N1 C5 C6 112.8(5)
C4 C5 C6 124.1(5)
N2 C6 C7 120.7(5)
N2 C6 C5 111.4(5)
C7 C6 C5 127.9(5)
C6 C7 C8 118.5(5)
C9 C8 C7 120.3(5)
C9 C8 Cl2 120.0(5)
C7 C8 Cl2 119.7(5)
C8 C9 C10 119.3(5)
N2 C10 C9 120.1(5)
N2 C10 C11 111.6(5)
C9 C10 C11 128.2(5)
N3 C11 C12 121.6(5)
N3 C11 C10 113.9(5)
C12 C11 C10 124.5(6)
C13 C12 C11 119.0(6)
C14 C13 C12 119.8(5)
C14 C13 Cl3 121.2(5)
C12 C13 Cl3 119.0(6)
C13 C14 C15 118.6(5)
N3 C15 C14 123.7(6)
N4 C16 C17 123.0(6)
C18 C17 C16 118.9(6)
C17 C18 C19 120.4(6)
C17 C18 Cl4 120.7(5)
C19 C18 Cl4 118.8(6)
C18 C19 C20 117.5(6)
N4 C20 C19 123.1(5)
N4 C20 C21 113.5(5)
C19 C20 C21 123.5(5)
N5 C21 C22 121.3(5)
N5 C21 C20 110.1(5)
C22 C21 C20 128.6(5)
C23 C22 C21 118.5(5)
C22 C23 C24 121.4(5)
C22 C23 Cl5 119.5(5)
C24 C23 Cl5 119.1(5)
C25 C24 C23 117.5(5)
N5 C25 C24 121.3(5)
N5 C25 C26 110.8(5)
C24 C25 C26 127.9(6)
N6 C26 C27 122.5(5)
N6 C26 C25 114.1(5)
C27 C26 C25 123.4(6)
C26 C27 C28 117.1(6)
C29 C28 C27 119.9(6)
C29 C28 Cl6 122.1(6)
C27 C28 Cl6 118.0(6)
C28 C29 C30 119.8(6)
N6 C30 C29 121.6(6)
O1 Cl7 O4' 125.9(13)
O1 Cl7 O3' 96.8(16)
O4' Cl7 O3' 113.2(12)
O1 Cl7 O4 116.7(7)
O4' Cl7 O4 115.1(11)
O3' Cl7 O4 40.1(14)
O1 Cl7 O2 114.4(7)
O4' Cl7 O2 58.6(10)
O3' Cl7 O2 146.4(14)
O4 Cl7 O2 110.0(5)
O1 Cl7 O2' 94.9(14)
O4' Cl7 O2' 114.8(12)
O3' Cl7 O2' 108.5(12)
O4 Cl7 O2' 72.4(13)
O2 Cl7 O2' 58.7(13)
O1 Cl7 O1' 16.2(14)
O4' Cl7 O1' 109.8(11)
O3' Cl7 O1' 106.0(11)
O4 Cl7 O1' 132.0(11)
O2 Cl7 O1' 107.3(10)
O2' Cl7 O1' 103.9(10)
O1 Cl7 O3 107.5(7)
O4' Cl7 O3 44.5(11)
O3' Cl7 O3 77.8(14)
O4 Cl7 O3 103.7(6)
O2 Cl7 O3 103.0(6)
O2' Cl7 O3 156.1(12)
O1' Cl7 O3 96.1(11)
O6' Cl8 O7' 108.4(9)
O6' Cl8 O6 64.5(14)
O7' Cl8 O6 170.5(12)
O6' Cl8 O7 48.6(12)
O7' Cl8 O7 59.9(13)
O6 Cl8 O7 112.3(11)
O6' Cl8 O8' 109.6(8)
O7' Cl8 O8' 111.0(8)
O6 Cl8 O8' 67.7(11)
O7 Cl8 O8' 122.6(13)
O6' Cl8 O5 123.0(12)
O7' Cl8 O5 77.0(10)
O6 Cl8 O5 111.9(10)
O7 Cl8 O5 111.6(11)
O8' Cl8 O5 121.2(11)
O6' Cl8 O5' 110.2(9)
O7' Cl8 O5' 107.5(8)
O6 Cl8 O5' 81.3(12)
O7 Cl8 O5' 127.1(13)
O8' Cl8 O5' 110.0(9)
O5 Cl8 O5' 30.6(11)
O6' Cl8 O8 128.5(12)
O7' Cl8 O8 72.0(9)
O6 Cl8 O8 107.1(10)
O7 Cl8 O8 106.0(9)
O8' Cl8 O8 39.4(9)
O5 Cl8 O8 107.5(8)
O5' Cl8 O8 118.7(13)

loop_
_geom_bond_atom_site_label_1
_geom_bond_atom_site_label_2
_geom_bond_distance
Fe1 N5 1.872(4)
Fe1 N2 1.881(4)
Fe1 N1 1.949(4)
Fe1 N6 1.974(4)
Fe1 N4 1.975(4)
Fe1 N3 1.995(4)
Cl1 C3 1.742(5)
Cl2 C8 1.727(6)
Cl3 C13 1.724(6)
Cl4 C18 1.716(6)
Cl5 C23 1.719(6)
Cl6 C28 1.736(6)
N1 C1 1.345(6)
N1 C5 1.360(6)
N2 C10 1.339(6)
N2 C6 1.356(6)
N3 C15 1.341(6)
N3 C11 1.349(6)
N4 C20 1.346(6)
N4 C16 1.352(6)
N5 C21 1.344(6)
N5 C25 1.359(6)
N6 C30 1.346(6)
N6 C26 1.349(6)
C1 C2 1.373(6)
C2 C3 1.368(7)
C3 C4 1.369(7)
C4 C5 1.379(7)
C5 C6 1.468(7)
C6 C7 1.366(7)
C7 C8 1.388(7)
C8 C9 1.368(7)
C9 C10 1.380(7)
C10 C11 1.472(7)
C11 C12 1.400(7)
C12 C13 1.369(7)
C13 C14 1.357(8)
C14 C15 1.377(7)
C16 C17 1.375(7)
C17 C18 1.358(8)
C18 C19 1.384(8)
C19 C20 1.392(7)
C20 C21 1.476(7)
C21 C22 1.377(7)
C22 C23 1.368(7)
C23 C24 1.384(7)
C24 C25 1.382(7)
C25 C26 1.473(7)
C26 C27 1.390(7)
C27 C28 1.397(8)
C28 C29 1.367(8)
C29 C30 1.367(8)
Cl7 O1 1.316(8)
Cl7 O4' 1.326(14)
Cl7 O3' 1.375(15)
Cl7 O4 1.381(7)
Cl7 O2 1.385(6)
Cl7 O2' 1.397(15)
Cl7 O1' 1.436(14)
Cl7 O3 1.459(8)
Cl8 O6' 1.344(9)
Cl8 O7' 1.348(10)
Cl8 O6 1.348(12)
Cl8 O7 1.350(12)
Cl8 O8' 1.366(10)
Cl8 O5 1.371(10)
Cl8 O5' 1.382(11)
Cl8 O8 1.411(11)
